data_7037643
loop_
_publ_author_name
'Jayanthi, Eswaran'
'Kalaiselvi, Sivalingam'
'Padma, Viswanatha Vijaya'
'Bhuvanesh, Nattamai S. P.'
'Dharmaraj, Nallasamy'

_publ_section_title
;
 Solvent assisted formation of ruthenium(iii) and ruthenium(ii) hydrazone
 complexes in one-pot with potential in vitro cytotoxicity and enhanced
 LDH, NO and ROS release.
;
_journal_issue 4
_journal_name_full 'Dalton transactions (Cambridge, England : 2003)'
_journal_page_first 1693
_journal_page_last 1707
_journal_paper_doi 10.1039/c5dt03849a
_journal_volume 45
_journal_year 2016
_chemical_formula_sum 'C54 H43 Cl2 N2 O2 P2 Ru'
_chemical_formula_weight 985.81
_chemical_name_systematic
;
?
;
_space_group_IT_number 2
_symmetry_cell_setting triclinic
_symmetry_space_group_name_Hall '-P 1'
_symmetry_space_group_name_H-M 'P -1'
_atom_sites_solution_hydrogens geom
_atom_sites_solution_primary direct
_atom_sites_solution_secondary difmap
_audit_creation_method SHELXL-97
_audit_update_record
;
2012-08-21 deposited with the CCDC.
2015-12-08 downloaded from the CCDC.
;
_cell_angle_alpha 76.856(8)
_cell_angle_beta 86.871(8)
_cell_angle_gamma 86.714(8)
_cell_formula_units_Z 2
_cell_length_a 11.8342(13)
_cell_length_b 12.5577(14)
_cell_length_c 17.382(2)
_cell_measurement_reflns_used 960
_cell_measurement_temperature 110(2)
_cell_measurement_theta_max 62.12
_cell_measurement_theta_min 3.62
_cell_volume 2509.0(5)
_computing_cell_refinement
;
CELL-NOW (Sheldrick, 2003) and SAINT (BRUKER-NONIUS, 2003)
;
_computing_data_collection 'FRAMBO (BRUKER-NONIUS, 2003)'
_computing_data_reduction 'Bruker APEX2'
_computing_molecular_graphics Olex2
_computing_publication_material 'Bruker SHELXTL'
_computing_structure_refinement 'SHELXL-97 (Sheldrick, 2008)'
_computing_structure_solution 'SHELXS-97 (Sheldrick, 2008)'
_diffrn_ambient_temperature 110(2)
_diffrn_measured_fraction_theta_full 0.978
_diffrn_measured_fraction_theta_max 0.978
_diffrn_measurement_device_type 'BRUKER GADDS D8 Discover'
_diffrn_measurement_method 'phi and omega scans'
_diffrn_radiation_monochromator graphite
_diffrn_radiation_source 'fine-focus sealed tube'
_diffrn_radiation_type CuK\a
_diffrn_radiation_wavelength 1.54178
_diffrn_reflns_av_R_equivalents 0.0626
_diffrn_reflns_av_sigmaI/netI 0.0320
_diffrn_reflns_limit_h_max 12
_diffrn_reflns_limit_h_min -12
_diffrn_reflns_limit_k_max 14
_diffrn_reflns_limit_k_min -14
_diffrn_reflns_limit_l_max 19
_diffrn_reflns_limit_l_min -19
_diffrn_reflns_number 56569
_diffrn_reflns_theta_full 60.00
_diffrn_reflns_theta_max 60.00
_diffrn_reflns_theta_min 2.61
_diffrn_standards_decay_% 0
_diffrn_standards_interval_count 0
_diffrn_standards_number 0
_exptl_absorpt_coefficient_mu 4.430
_exptl_absorpt_correction_T_max 0.9166
_exptl_absorpt_correction_T_min 0.6657
_exptl_absorpt_correction_type multi-scan
_exptl_absorpt_process_details 'SADABS; (Sheldrick, 2006)'
_exptl_crystal_colour brown
_exptl_crystal_density_diffrn 1.305
_exptl_crystal_density_method 'not measured'
_exptl_crystal_description block
_exptl_crystal_F_000 1010
_exptl_crystal_size_max 0.10
_exptl_crystal_size_mid 0.06
_exptl_crystal_size_min 0.02
_platon_squeeze_details
;
Electron density pertaining to solvent were found
disordered and could also be partially occupied.
Several solvents such as CHCl3, methanol,
DMSO, and CH2Cl2 were used during synthesis and/
or crystallization. Exact nature of solvent could
not be discerned from the difference Fourier and
hence SQUEEZEd out with PLATON. The electron count
from SQUEEZE closely accounts for either DMSO or
CH2Cl2.
;
_refine_diff_density_max 0.459
_refine_diff_density_min -0.605
_refine_diff_density_rms 0.060
_refine_ls_extinction_method none
_refine_ls_goodness_of_fit_ref 1.047
_refine_ls_hydrogen_treatment constr
_refine_ls_matrix_type full
_refine_ls_number_parameters 569
_refine_ls_number_reflns 7277
_refine_ls_number_restraints 0
_refine_ls_restrained_S_all 1.047
_refine_ls_R_factor_all 0.0311
_refine_ls_R_factor_gt 0.0266
_refine_ls_shift/su_max 0.001
_refine_ls_shift/su_mean 0.000
_refine_ls_structure_factor_coef Fsqd
_refine_ls_weighting_details 'calc w=1/[\s^2^(Fo^2^)+(0.0407P)^2^+0.0000P] where P=(Fo^2^+2Fc^2^)/3'
_refine_ls_weighting_scheme calc
_refine_ls_wR_factor_gt 0.0666
_refine_ls_wR_factor_ref 0.0676
_reflns_number_gt 6218
_reflns_number_total 7277
_reflns_threshold_expression >2sigma(I)
_cod_data_source_file c5dt03849a2.cif
_cod_data_source_block ndb2
_cod_depositor_comments
;
The following automatic conversions were performed:

'_symmetry_cell_setting' value 'Triclinic' changed to 'triclinic'
according to
/usr/data/users/saulius/crontab/automatic-downloads/rss-feeds/RSC/lib/dictionaries/cif_core.dic
dictionary named 'cif_core.dic' version 2.4.2 from 2011-04-26.

Automatic conversion script
Id: cif_fix_values 4268 2015-11-12 08:31:59Z antanas 

 Adding full bibliography for 7037642--7037645.cif.
;
_cod_original_sg_symbol_H-M P-1
_cod_database_code 7037643

loop_
_symmetry_equiv_pos_as_xyz
'x, y, z'
'-x, -y, -z'

loop_
_atom_site_label
_atom_site_type_symbol
_atom_site_fract_x
_atom_site_fract_y
_atom_site_fract_z
_atom_site_U_iso_or_equiv
_atom_site_adp_type
_atom_site_occupancy
_atom_site_symmetry_multiplicity
_atom_site_calc_flag
_atom_site_refinement_flags
Ru1 Ru 0.268954(14) 0.082709(14) 0.204382(10) 0.01082(7) Uani 1 1 d .
P1 P 0.26658(5) 0.23560(5) 0.09120(3) 0.01310(13) Uani 1 1 d .
P2 P 0.27469(5) -0.07401(5) 0.31533(4) 0.01296(13) Uani 1 1 d .
Cl1 Cl 0.09412(5) 0.14775(5) 0.24911(4) 0.01967(14) Uani 1 1 d .
Cl2 Cl 0.20930(5) -0.03324(4) 0.12786(3) 0.01719(13) Uani 1 1 d .
C1 C 0.3184(2) 0.24209(19) 0.30621(14) 0.0154(5) Uani 1 1 d .
H1 H 0.2380 0.2471 0.3108 0.019 Uiso 1 1 calc R
C2 C 0.3729(2) 0.31483(19) 0.34600(14) 0.0160(5) Uani 1 1 d .
C3 C 0.3021(2) 0.35631(19) 0.40454(14) 0.0180(5) Uani 1 1 d .
C4 C 0.3395(2) 0.4444(2) 0.43466(15) 0.0219(6) Uani 1 1 d .
C5 C 0.4451(2) 0.4884(2) 0.40764(16) 0.0250(6) Uani 1 1 d .
H5 H 0.4689 0.5484 0.4266 0.030 Uiso 1 1 calc R
C6 C 0.5134(2) 0.4475(2) 0.35542(16) 0.0256(6) Uani 1 1 d .
H6 H 0.5854 0.4769 0.3399 0.031 Uiso 1 1 calc R
C7 C 0.4782(2) 0.3604(2) 0.32347(16) 0.0210(6) Uani 1 1 d .
C8 C 0.1965(2) 0.3130(2) 0.43461(15) 0.0209(6) Uani 1 1 d .
H8 H 0.1706 0.2527 0.4170 0.025 Uiso 1 1 calc R
C9 C 0.1310(2) 0.3561(2) 0.48860(16) 0.0285(6) Uani 1 1 d .
H9 H 0.0602 0.3258 0.5073 0.034 Uiso 1 1 calc R
C10 C 0.1670(3) 0.4447(2) 0.51672(16) 0.0316(7) Uani 1 1 d .
H10 H 0.1205 0.4748 0.5535 0.038 Uiso 1 1 calc R
C11 C 0.2699(2) 0.4868(2) 0.49040(15) 0.0269(6) Uani 1 1 d .
H11 H 0.2950 0.5458 0.5100 0.032 Uiso 1 1 calc R
C12 C 0.50421(19) 0.08656(18) 0.21244(14) 0.0131(5) Uani 1 1 d .
C13 C 0.6262(2) 0.06220(18) 0.19766(14) 0.0152(5) Uani 1 1 d .
C14 C 0.7071(2) 0.0868(2) 0.24572(16) 0.0211(6) Uani 1 1 d .
H14 H 0.6842 0.1184 0.2892 0.025 Uiso 1 1 calc R
C15 C 0.8202(2) 0.0650(2) 0.22968(16) 0.0236(6) Uani 1 1 d .
H15 H 0.8753 0.0810 0.2627 0.028 Uiso 1 1 calc R
C16 C 0.8547(2) 0.0200(2) 0.16602(16) 0.0222(6) Uani 1 1 d .
H16 H 0.9330 0.0060 0.1552 0.027 Uiso 1 1 calc R
C17 C 0.7750(2) -0.0043(2) 0.11828(16) 0.0207(6) Uani 1 1 d .
H17 H 0.7983 -0.0347 0.0743 0.025 Uiso 1 1 calc R
C18 C 0.6605(2) 0.01567(19) 0.13473(15) 0.0185(5) Uani 1 1 d .
H18 H 0.6055 -0.0027 0.1026 0.022 Uiso 1 1 calc R
C19 C 0.2328(2) 0.36948(19) 0.11333(14) 0.0165(5) Uani 1 1 d .
C20 C 0.3050(2) 0.41408(19) 0.15706(14) 0.0171(5) Uani 1 1 d .
H20 H 0.3744 0.3762 0.1735 0.021 Uiso 1 1 calc R
C21 C 0.2758(2) 0.5137(2) 0.17679(15) 0.0233(6) Uani 1 1 d .
H21 H 0.3257 0.5437 0.2064 0.028 Uiso 1 1 calc R
C22 C 0.1752(2) 0.5691(2) 0.15356(17) 0.0288(6) Uani 1 1 d .
H22 H 0.1552 0.6366 0.1677 0.035 Uiso 1 1 calc R
C23 C 0.1032(2) 0.5260(2) 0.10945(18) 0.0321(7) Uani 1 1 d .
H23 H 0.0344 0.5648 0.0926 0.039 Uiso 1 1 calc R
C24 C 0.1310(2) 0.4265(2) 0.08984(16) 0.0245(6) Uani 1 1 d .
H24 H 0.0807 0.3970 0.0603 0.029 Uiso 1 1 calc R
C25 C 0.1687(2) 0.22926(19) 0.01501(14) 0.0160(5) Uani 1 1 d .
C26 C 0.1953(2) 0.2735(2) -0.06448(15) 0.0194(5) Uani 1 1 d .
H26 H 0.2641 0.3098 -0.0793 0.023 Uiso 1 1 calc R
C27 C 0.1219(2) 0.2648(2) -0.12196(16) 0.0228(6) Uani 1 1 d .
H27 H 0.1403 0.2955 -0.1761 0.027 Uiso 1 1 calc R
C28 C 0.0218(2) 0.21168(19) -0.10083(15) 0.0212(6) Uani 1 1 d .
H28 H -0.0266 0.2030 -0.1406 0.025 Uiso 1 1 calc R
C29 C -0.0076(2) 0.1714(2) -0.02220(16) 0.0226(6) Uani 1 1 d .
H29 H -0.0780 0.1378 -0.0077 0.027 Uiso 1 1 calc R
C30 C 0.0656(2) 0.1798(2) 0.03615(16) 0.0200(6) Uani 1 1 d .
H30 H 0.0452 0.1518 0.0903 0.024 Uiso 1 1 calc R
C31 C 0.4037(2) 0.24541(19) 0.03695(14) 0.0155(5) Uani 1 1 d .
C32 C 0.4764(2) 0.3307(2) 0.02891(16) 0.0234(6) Uani 1 1 d .
H32 H 0.4549 0.3919 0.0509 0.028 Uiso 1 1 calc R
C33 C 0.5810(2) 0.3263(2) -0.01140(17) 0.0289(6) Uani 1 1 d .
H33 H 0.6310 0.3841 -0.0159 0.035 Uiso 1 1 calc R
C34 C 0.6125(2) 0.2393(2) -0.04466(16) 0.0254(6) Uani 1 1 d .
H34 H 0.6838 0.2372 -0.0723 0.030 Uiso 1 1 calc R
C35 C 0.5399(2) 0.1546(2) -0.03773(15) 0.0194(5) Uani 1 1 d .
H35 H 0.5611 0.0948 -0.0613 0.023 Uiso 1 1 calc R
C36 C 0.43691(19) 0.15684(19) 0.00331(14) 0.0162(5) Uani 1 1 d .
H36 H 0.3883 0.0977 0.0087 0.019 Uiso 1 1 calc R
C37 C 0.0554(2) -0.1361(2) 0.30409(14) 0.0187(5) Uani 1 1 d .
H37 H 0.0364 -0.0598 0.2938 0.022 Uiso 1 1 calc R
C38 C -0.0286(2) -0.2097(2) 0.30520(15) 0.0215(6) Uani 1 1 d .
H38 H -0.1048 -0.1837 0.2963 0.026 Uiso 1 1 calc R
C39 C -0.0009(2) -0.3201(2) 0.31925(15) 0.0227(6) Uani 1 1 d .
H39 H -0.0579 -0.3701 0.3184 0.027 Uiso 1 1 calc R
C40 C 0.1086(2) -0.3590(2) 0.33454(15) 0.0245(6) Uani 1 1 d .
H40 H 0.1269 -0.4355 0.3455 0.029 Uiso 1 1 calc R
C41 C 0.1928(2) -0.2847(2) 0.33378(15) 0.0198(5) Uani 1 1 d .
H41 H 0.2685 -0.3112 0.3443 0.024 Uiso 1 1 calc R
C42 C 0.1670(2) -0.17354(19) 0.31794(14) 0.0155(5) Uani 1 1 d .
C43 C 0.40772(19) -0.15589(18) 0.31772(14) 0.0146(5) Uani 1 1 d .
C44 C 0.4451(2) -0.18747(19) 0.24814(15) 0.0192(5) Uani 1 1 d .
H44 H 0.4006 -0.1672 0.2028 0.023 Uiso 1 1 calc R
C45 C 0.5464(2) -0.2481(2) 0.24440(16) 0.0249(6) Uani 1 1 d .
H45 H 0.5702 -0.2701 0.1971 0.030 Uiso 1 1 calc R
C46 C 0.6127(2) -0.2763(2) 0.31022(17) 0.0250(6) Uani 1 1 d .
H46 H 0.6831 -0.3158 0.3075 0.030 Uiso 1 1 calc R
C47 C 0.5761(2) -0.2467(2) 0.37934(16) 0.0241(6) Uani 1 1 d .
H47 H 0.6211 -0.2667 0.4244 0.029 Uiso 1 1 calc R
C48 C 0.4733(2) -0.18751(19) 0.38374(15) 0.0185(5) Uani 1 1 d .
H48 H 0.4481 -0.1688 0.4320 0.022 Uiso 1 1 calc R
C49 C 0.2592(2) -0.03850(19) 0.41150(15) 0.0173(5) Uani 1 1 d .
C50 C 0.1626(2) -0.0606(2) 0.46068(15) 0.0239(6) Uani 1 1 d .
H50 H 0.1043 -0.1000 0.4460 0.029 Uiso 1 1 calc R
C51 C 0.1508(2) -0.0254(2) 0.53110(16) 0.0308(7) Uani 1 1 d .
H51 H 0.0845 -0.0411 0.5642 0.037 Uiso 1 1 calc R
C52 C 0.2346(2) 0.0322(2) 0.55328(16) 0.0281(6) Uani 1 1 d .
H52 H 0.2258 0.0569 0.6011 0.034 Uiso 1 1 calc R
C53 C 0.3315(2) 0.0536(2) 0.50522(15) 0.0241(6) Uani 1 1 d .
H53 H 0.3901 0.0918 0.5208 0.029 Uiso 1 1 calc R
C54 C 0.3439(2) 0.01975(19) 0.43449(15) 0.0195(5) Uani 1 1 d .
H54 H 0.4101 0.0362 0.4015 0.023 Uiso 1 1 calc R
N1 N 0.47532(16) 0.15099(16) 0.26123(12) 0.0158(4) Uani 1 1 d .
N2 N 0.35801(15) 0.17196(15) 0.26582(11) 0.0131(4) Uani 1 1 d .
O1 O 0.54995(14) 0.33392(14) 0.26733(11) 0.0274(4) Uani 1 1 d .
H1A H 0.5338 0.2732 0.2593 0.041 Uiso 1 1 calc R
O2 O 0.43265(12) 0.04542(12) 0.17579(9) 0.0136(3) Uani 1 1 d .

loop_
_atom_site_aniso_label
_atom_site_aniso_U_11
_atom_site_aniso_U_22
_atom_site_aniso_U_33
_atom_site_aniso_U_23
_atom_site_aniso_U_13
_atom_site_aniso_U_12
Ru1 0.00790(11) 0.01287(10) 0.01254(11) -0.00460(7) -0.00067(6) -0.00032(6)
P1 0.0127(3) 0.0132(3) 0.0132(3) -0.0031(3) 0.0001(2) 0.0006(2)
P2 0.0113(3) 0.0147(3) 0.0133(3) -0.0036(3) -0.0018(2) -0.0004(2)
Cl1 0.0136(3) 0.0225(3) 0.0243(3) -0.0083(3) 0.0000(2) -0.0009(2)
Cl2 0.0159(3) 0.0195(3) 0.0179(3) -0.0072(2) -0.0023(2) -0.0013(2)
C1 0.0134(13) 0.0167(12) 0.0152(13) -0.0021(11) 0.0013(9) -0.0007(9)
C2 0.0182(14) 0.0141(12) 0.0161(14) -0.0038(11) -0.0029(10) 0.0007(9)
C3 0.0254(15) 0.0144(12) 0.0138(13) -0.0021(11) -0.0041(10) 0.0014(10)
C4 0.0330(16) 0.0161(13) 0.0166(14) -0.0030(11) -0.0062(11) 0.0015(11)
C5 0.0326(17) 0.0196(14) 0.0256(16) -0.0087(12) -0.0077(12) -0.0026(11)
C6 0.0215(15) 0.0216(14) 0.0343(17) -0.0052(12) -0.0059(11) -0.0071(10)
C7 0.0202(15) 0.0189(13) 0.0248(15) -0.0057(11) -0.0038(11) -0.0020(10)
C8 0.0274(15) 0.0164(13) 0.0178(14) -0.0020(11) 0.0018(10) -0.0018(10)
C9 0.0379(18) 0.0250(15) 0.0218(16) -0.0056(12) 0.0077(12) -0.0020(12)
C10 0.050(2) 0.0241(15) 0.0199(16) -0.0067(13) 0.0071(13) 0.0031(13)
C11 0.0467(19) 0.0182(14) 0.0168(15) -0.0066(12) -0.0032(12) 0.0018(12)
C12 0.0118(13) 0.0122(12) 0.0138(13) 0.0002(10) -0.0010(9) 0.0004(9)
C13 0.0146(13) 0.0126(12) 0.0160(14) 0.0016(10) -0.0001(9) -0.0001(9)
C14 0.0160(14) 0.0230(13) 0.0266(16) -0.0103(12) -0.0027(10) -0.0006(10)
C15 0.0122(14) 0.0277(15) 0.0324(17) -0.0090(13) -0.0057(11) -0.0005(10)
C16 0.0097(14) 0.0208(13) 0.0331(16) -0.0009(12) 0.0030(10) 0.0009(10)
C17 0.0155(14) 0.0223(13) 0.0226(15) -0.0039(11) 0.0032(10) 0.0041(10)
C18 0.0184(14) 0.0166(13) 0.0198(15) -0.0021(11) -0.0031(10) 0.0002(10)
C19 0.0183(14) 0.0136(12) 0.0158(14) -0.0008(10) 0.0029(10) -0.0001(9)
C20 0.0213(14) 0.0149(12) 0.0135(13) -0.0006(10) 0.0031(10) -0.0007(9)
C21 0.0331(16) 0.0179(13) 0.0203(15) -0.0070(11) 0.0011(11) -0.0032(11)
C22 0.0404(18) 0.0187(14) 0.0266(16) -0.0068(12) 0.0041(12) 0.0054(12)
C23 0.0290(17) 0.0283(15) 0.0394(18) -0.0114(14) -0.0026(12) 0.0128(12)
C24 0.0234(15) 0.0237(14) 0.0278(16) -0.0096(12) -0.0020(11) 0.0046(11)
C25 0.0180(14) 0.0138(12) 0.0156(14) -0.0021(10) -0.0033(10) 0.0034(9)
C26 0.0180(14) 0.0206(13) 0.0192(15) -0.0052(11) -0.0001(10) 0.0035(10)
C27 0.0263(16) 0.0251(14) 0.0167(14) -0.0059(12) -0.0040(10) 0.0093(11)
C28 0.0215(15) 0.0195(13) 0.0247(16) -0.0091(12) -0.0105(11) 0.0073(10)
C29 0.0204(15) 0.0231(14) 0.0257(16) -0.0075(12) -0.0072(11) 0.0023(10)
C30 0.0162(14) 0.0223(13) 0.0210(15) -0.0038(11) -0.0033(10) 0.0019(10)
C31 0.0150(13) 0.0167(12) 0.0129(13) 0.0006(10) -0.0010(9) 0.0014(9)
C32 0.0225(15) 0.0186(13) 0.0302(16) -0.0094(12) 0.0081(11) -0.0032(10)
C33 0.0244(16) 0.0268(15) 0.0368(18) -0.0099(13) 0.0096(12) -0.0106(11)
C34 0.0170(15) 0.0297(15) 0.0280(16) -0.0057(13) 0.0081(11) -0.0006(11)
C35 0.0238(15) 0.0173(13) 0.0161(14) -0.0032(11) 0.0017(10) 0.0032(10)
C36 0.0135(13) 0.0171(12) 0.0176(14) -0.0035(11) 0.0010(9) -0.0007(9)
C37 0.0193(14) 0.0207(13) 0.0165(14) -0.0052(11) -0.0007(10) -0.0017(10)
C38 0.0148(14) 0.0310(15) 0.0184(14) -0.0031(12) -0.0009(10) -0.0070(10)
C39 0.0278(16) 0.0257(14) 0.0150(14) -0.0025(12) 0.0013(11) -0.0144(11)
C40 0.0313(17) 0.0202(14) 0.0217(15) -0.0022(12) -0.0011(11) -0.0090(11)
C41 0.0194(14) 0.0220(14) 0.0177(14) -0.0039(11) -0.0014(10) -0.0011(10)
C42 0.0188(14) 0.0175(13) 0.0099(13) -0.0018(10) -0.0002(9) -0.0047(10)
C43 0.0146(13) 0.0099(11) 0.0185(14) -0.0014(10) 0.0000(9) -0.0016(9)
C44 0.0206(14) 0.0173(13) 0.0186(14) -0.0018(11) -0.0017(10) 0.0006(10)
C45 0.0267(16) 0.0221(14) 0.0240(16) -0.0036(12) 0.0047(11) 0.0030(11)
C46 0.0178(15) 0.0185(13) 0.0373(18) -0.0043(12) -0.0004(11) 0.0030(10)
C47 0.0216(15) 0.0193(14) 0.0320(17) -0.0050(12) -0.0109(11) 0.0013(10)
C48 0.0198(14) 0.0147(12) 0.0222(15) -0.0062(11) -0.0025(10) -0.0010(10)
C49 0.0176(14) 0.0166(12) 0.0170(14) -0.0028(11) -0.0021(10) 0.0017(9)
C50 0.0196(15) 0.0334(15) 0.0192(15) -0.0072(12) -0.0019(10) -0.0007(11)
C51 0.0290(17) 0.0456(18) 0.0179(15) -0.0101(14) 0.0043(11) 0.0038(13)
C52 0.0352(17) 0.0355(16) 0.0155(15) -0.0115(13) -0.0047(11) 0.0091(12)
C53 0.0317(16) 0.0227(14) 0.0206(15) -0.0091(12) -0.0108(11) 0.0024(11)
C54 0.0204(14) 0.0176(13) 0.0205(15) -0.0042(11) -0.0047(10) 0.0017(10)
N1 0.0107(11) 0.0193(11) 0.0183(12) -0.0064(9) -0.0015(8) 0.0006(8)
N2 0.0089(11) 0.0151(10) 0.0148(11) -0.0028(9) 0.0021(7) -0.0006(7)
O1 0.0193(10) 0.0262(10) 0.0423(12) -0.0192(9) 0.0099(8) -0.0103(7)
O2 0.0078(8) 0.0174(8) 0.0169(9) -0.0061(7) -0.0012(6) -0.0014(6)

loop_
_atom_type_symbol
_atom_type_description
_atom_type_scat_dispersion_real
_atom_type_scat_dispersion_imag
_atom_type_scat_source
C C 0.0181 0.0091 'International Tables Vol C Tables 4.2.6.8 and 6.1.1.4'
H H 0.0000 0.0000 'International Tables Vol C Tables 4.2.6.8 and 6.1.1.4'
Cl Cl 0.3639 0.7018 'International Tables Vol C Tables 4.2.6.8 and 6.1.1.4'
N N 0.0311 0.0180 'International Tables Vol C Tables 4.2.6.8 and 6.1.1.4'
O O 0.0492 0.0322 'International Tables Vol C Tables 4.2.6.8 and 6.1.1.4'
P P 0.2955 0.4335 'International Tables Vol C Tables 4.2.6.8 and 6.1.1.4'
Ru Ru 0.0552 3.2960 'International Tables Vol C Tables 4.2.6.8 and 6.1.1.4'

loop_
_geom_angle_atom_site_label_1
_geom_angle_atom_site_label_2
_geom_angle_atom_site_label_3
_geom_angle
O2 Ru1 N2 77.30(7)
O2 Ru1 Cl1 169.59(4)
N2 Ru1 Cl1 92.33(5)
O2 Ru1 Cl2 89.79(4)
N2 Ru1 Cl2 167.04(5)
Cl1 Ru1 Cl2 100.59(2)
O2 Ru1 P1 89.73(5)
N2 Ru1 P1 90.16(6)
Cl1 Ru1 P1 89.36(2)
Cl2 Ru1 P1 90.87(2)
O2 Ru1 P2 88.91(5)
N2 Ru1 P2 90.69(6)
Cl1 Ru1 P2 92.19(2)
Cl2 Ru1 P2 87.94(2)
P1 Ru1 P2 178.19(2)
C25 P1 C19 103.88(11)
C25 P1 C31 102.69(11)
C19 P1 C31 106.47(11)
C25 P1 Ru1 116.14(8)
C19 P1 Ru1 115.42(8)
C31 P1 Ru1 111.03(8)
C49 P2 C43 105.14(11)
C49 P2 C42 104.86(11)
C43 P2 C42 103.49(11)
C49 P2 Ru1 113.91(8)
C43 P2 Ru1 112.93(8)
C42 P2 Ru1 115.37(8)
N2 C1 C2 132.7(2)
N2 C1 H1 113.6
C2 C1 H1 113.6
C7 C2 C3 118.2(2)
C7 C2 C1 125.4(2)
C3 C2 C1 115.5(2)
C8 C3 C4 117.4(2)
C8 C3 C2 123.2(2)
C4 C3 C2 119.4(2)
C5 C4 C11 121.0(2)
C5 C4 C3 119.3(2)
C11 C4 C3 119.7(2)
C6 C5 C4 121.6(2)
C6 C5 H5 119.2
C4 C5 H5 119.2
C5 C6 C7 120.6(2)
C5 C6 H6 119.7
C7 C6 H6 119.7
O1 C7 C2 124.7(2)
O1 C7 C6 114.3(2)
C2 C7 C6 120.9(2)
C9 C8 C3 121.4(2)
C9 C8 H8 119.3
C3 C8 H8 119.3
C8 C9 C10 121.0(3)
C8 C9 H9 119.5
C10 C9 H9 119.5
C11 C10 C9 119.2(3)
C11 C10 H10 120.4
C9 C10 H10 120.4
C10 C11 C4 121.3(2)
C10 C11 H11 119.4
C4 C11 H11 119.4
O2 C12 N1 123.8(2)
O2 C12 C13 118.0(2)
N1 C12 C13 118.2(2)
C18 C13 C14 119.7(2)
C18 C13 C12 119.5(2)
C14 C13 C12 120.8(2)
C15 C14 C13 119.5(2)
C15 C14 H14 120.3
C13 C14 H14 120.3
C14 C15 C16 120.8(2)
C14 C15 H15 119.6
C16 C15 H15 119.6
C17 C16 C15 119.8(2)
C17 C16 H16 120.1
C15 C16 H16 120.1
C16 C17 C18 119.8(2)
C16 C17 H17 120.1
C18 C17 H17 120.1
C13 C18 C17 120.3(2)
C13 C18 H18 119.8
C17 C18 H18 119.8
C20 C19 C24 118.8(2)
C20 C19 P1 120.82(18)
C24 C19 P1 120.27(18)
C21 C20 C19 120.4(2)
C21 C20 H20 119.8
C19 C20 H20 119.8
C22 C21 C20 120.3(2)
C22 C21 H21 119.8
C20 C21 H21 119.8
C21 C22 C23 119.8(2)
C21 C22 H22 120.1
C23 C22 H22 120.1
C24 C23 C22 120.3(3)
C24 C23 H23 119.8
C22 C23 H23 119.8
C23 C24 C19 120.3(2)
C23 C24 H24 119.8
C19 C24 H24 119.8
C26 C25 C30 119.2(2)
C26 C25 P1 120.92(18)
C30 C25 P1 119.90(19)
C27 C26 C25 120.3(2)
C27 C26 H26 119.9
C25 C26 H26 119.9
C28 C27 C26 120.2(3)
C28 C27 H27 119.9
C26 C27 H27 119.9
C29 C28 C27 120.1(2)
C29 C28 H28 120.0
C27 C28 H28 120.0
C28 C29 C30 120.1(2)
C28 C29 H29 120.0
C30 C29 H29 120.0
C25 C30 C29 120.0(2)
C25 C30 H30 120.0
C29 C30 H30 120.0
C32 C31 C36 118.9(2)
C32 C31 P1 125.53(19)
C36 C31 P1 115.57(17)
C31 C32 C33 119.9(2)
C31 C32 H32 120.0
C33 C32 H32 120.0
C34 C33 C32 120.7(2)
C34 C33 H33 119.6
C32 C33 H33 119.6
C33 C34 C35 119.7(2)
C33 C34 H34 120.2
C35 C34 H34 120.2
C36 C35 C34 120.3(2)
C36 C35 H35 119.9
C34 C35 H35 119.9
C35 C36 C31 120.5(2)
C35 C36 H36 119.8
C31 C36 H36 119.8
C42 C37 C38 120.4(2)
C42 C37 H37 119.8
C38 C37 H37 119.8
C39 C38 C37 119.8(2)
C39 C38 H38 120.1
C37 C38 H38 120.1
C38 C39 C40 120.6(2)
C38 C39 H39 119.7
C40 C39 H39 119.7
C39 C40 C41 119.3(2)
C39 C40 H40 120.3
C41 C40 H40 120.3
C42 C41 C40 120.7(2)
C42 C41 H41 119.6
C40 C41 H41 119.6
C41 C42 C37 119.0(2)
C41 C42 P2 122.00(19)
C37 C42 P2 118.97(18)
C48 C43 C44 118.7(2)
C48 C43 P2 124.10(19)
C44 C43 P2 117.22(18)
C45 C44 C43 121.0(2)
C45 C44 H44 119.5
C43 C44 H44 119.5
C44 C45 C46 119.7(2)
C44 C45 H45 120.1
C46 C45 H45 120.1
C47 C46 C45 119.8(2)
C47 C46 H46 120.1
C45 C46 H46 120.1
C46 C47 C48 120.6(2)
C46 C47 H47 119.7
C48 C47 H47 119.7
C43 C48 C47 120.2(2)
C43 C48 H48 119.9
C47 C48 H48 119.9
C50 C49 C54 118.6(2)
C50 C49 P2 122.34(19)
C54 C49 P2 118.93(19)
C51 C50 C49 120.6(2)
C51 C50 H50 119.7
C49 C50 H50 119.7
C52 C51 C50 120.5(3)
C52 C51 H51 119.7
C50 C51 H51 119.7
C51 C52 C53 119.4(2)
C51 C52 H52 120.3
C53 C52 H52 120.3
C52 C53 C54 120.6(2)
C52 C53 H53 119.7
C54 C53 H53 119.7
C53 C54 C49 120.3(2)
C53 C54 H54 119.8
C49 C54 H54 119.8
C12 N1 N2 111.81(18)
C1 N2 N1 118.41(19)
C1 N2 Ru1 128.32(16)
N1 N2 Ru1 113.27(13)
C7 O1 H1A 109.5
C12 O2 Ru1 113.41(14)

loop_
_geom_bond_atom_site_label_1
_geom_bond_atom_site_label_2
_geom_bond_distance
Ru1 O2 2.0287(15)
Ru1 N2 2.0760(19)
Ru1 Cl1 2.3392(6)
Ru1 Cl2 2.3428(6)
Ru1 P1 2.4164(7)
Ru1 P2 2.4228(7)
P1 C25 1.824(2)
P1 C19 1.826(2)
P1 C31 1.827(2)
P2 C49 1.823(2)
P2 C43 1.827(2)
P2 C42 1.828(2)
C1 N2 1.299(3)
C1 C2 1.460(3)
C1 H1 0.9500
C2 C7 1.400(4)
C2 C3 1.451(3)
C3 C8 1.417(4)
C3 C4 1.428(3)
C4 C5 1.409(4)
C4 C11 1.414(4)
C5 C6 1.351(4)
C5 H5 0.9500
C6 C7 1.425(4)
C6 H6 0.9500
C7 O1 1.345(3)
C8 C9 1.371(4)
C8 H8 0.9500
C9 C10 1.408(4)
C9 H9 0.9500
C10 C11 1.370(4)
C10 H10 0.9500
C11 H11 0.9500
C12 O2 1.284(3)
C12 N1 1.319(3)
C12 C13 1.479(3)
C13 C18 1.385(3)
C13 C14 1.396(3)
C14 C15 1.377(4)
C14 H14 0.9500
C15 C16 1.385(4)
C15 H15 0.9500
C16 C17 1.380(4)
C16 H16 0.9500
C17 C18 1.390(4)
C17 H17 0.9500
C18 H18 0.9500
C19 C20 1.393(3)
C19 C24 1.397(4)
C20 C21 1.391(3)
C20 H20 0.9500
C21 C22 1.376(4)
C21 H21 0.9500
C22 C23 1.386(4)
C22 H22 0.9500
C23 C24 1.385(4)
C23 H23 0.9500
C24 H24 0.9500
C25 C26 1.393(4)
C25 C30 1.394(4)
C26 C27 1.386(4)
C26 H26 0.9500
C27 C28 1.384(4)
C27 H27 0.9500
C28 C29 1.378(4)
C28 H28 0.9500
C29 C30 1.395(4)
C29 H29 0.9500
C30 H30 0.9500
C31 C32 1.390(3)
C31 C36 1.398(3)
C32 C33 1.393(4)
C32 H32 0.9500
C33 C34 1.372(4)
C33 H33 0.9500
C34 C35 1.385(4)
C34 H34 0.9500
C35 C36 1.380(3)
C35 H35 0.9500
C36 H36 0.9500
C37 C42 1.391(4)
C37 C38 1.392(3)
C37 H37 0.9500
C38 C39 1.376(4)
C38 H38 0.9500
C39 C40 1.376(4)
C39 H39 0.9500
C40 C41 1.401(4)
C40 H40 0.9500
C41 C42 1.380(3)
C41 H41 0.9500
C43 C48 1.390(3)
C43 C44 1.398(3)
C44 C45 1.389(4)
C44 H44 0.9500
C45 C46 1.390(4)
C45 H45 0.9500
C46 C47 1.377(4)
C46 H46 0.9500
C47 C48 1.397(4)
C47 H47 0.9500
C48 H48 0.9500
C49 C50 1.391(4)
C49 C54 1.400(3)
C50 C51 1.390(4)
C50 H50 0.9500
C51 C52 1.381(4)
C51 H51 0.9500
C52 C53 1.383(4)
C52 H52 0.9500
C53 C54 1.387(4)
C53 H53 0.9500
C54 H54 0.9500
N1 N2 1.399(3)
O1 H1A 0.8400

loop_
_geom_torsion_atom_site_label_1
_geom_torsion_atom_site_label_2
_geom_torsion_atom_site_label_3
_geom_torsion_atom_site_label_4
_geom_torsion
O2 Ru1 P1 C25 116.68(10)
N2 Ru1 P1 C25 -166.02(10)
Cl1 Ru1 P1 C25 -73.69(9)
Cl2 Ru1 P1 C25 26.89(9)
P2 Ru1 P1 C25 75.7(7)
O2 Ru1 P1 C19 -121.38(10)
N2 Ru1 P1 C19 -44.09(10)
Cl1 Ru1 P1 C19 48.25(9)
Cl2 Ru1 P1 C19 148.83(9)
P2 Ru1 P1 C19 -162.4(6)
O2 Ru1 P1 C31 -0.12(9)
N2 Ru1 P1 C31 77.18(10)
Cl1 Ru1 P1 C31 169.51(8)
Cl2 Ru1 P1 C31 -89.91(8)
P2 Ru1 P1 C31 -41.1(7)
O2 Ru1 P2 C49 114.75(9)
N2 Ru1 P2 C49 37.48(10)
Cl1 Ru1 P2 C49 -54.89(9)
Cl2 Ru1 P2 C49 -155.41(9)
P1 Ru1 P2 C49 155.8(7)
O2 Ru1 P2 C43 -5.11(9)
N2 Ru1 P2 C43 -82.39(10)
Cl1 Ru1 P2 C43 -174.75(8)
Cl2 Ru1 P2 C43 84.73(8)
P1 Ru1 P2 C43 35.9(7)
O2 Ru1 P2 C42 -123.86(10)
N2 Ru1 P2 C42 158.86(10)
Cl1 Ru1 P2 C42 66.50(9)
Cl2 Ru1 P2 C42 -34.03(9)
P1 Ru1 P2 C42 -82.9(7)
N2 C1 C2 C7 29.1(4)
N2 C1 C2 C3 -162.0(3)
C7 C2 C3 C8 -176.9(2)
C1 C2 C3 C8 13.3(3)
C7 C2 C3 C4 2.5(3)
C1 C2 C3 C4 -167.3(2)
C8 C3 C4 C5 178.7(2)
C2 C3 C4 C5 -0.8(4)
C8 C3 C4 C11 -2.0(4)
C2 C3 C4 C11 178.6(2)
C11 C4 C5 C6 178.9(3)
C3 C4 C5 C6 -1.8(4)
C4 C5 C6 C7 2.5(4)
C3 C2 C7 O1 -176.6(2)
C1 C2 C7 O1 -7.9(4)
C3 C2 C7 C6 -1.8(4)
C1 C2 C7 C6 166.9(2)
C5 C6 C7 O1 174.7(2)
C5 C6 C7 C2 -0.7(4)
C4 C3 C8 C9 2.1(4)
C2 C3 C8 C9 -178.5(2)
C3 C8 C9 C10 -0.6(4)
C8 C9 C10 C11 -1.0(4)
C9 C10 C11 C4 1.1(4)
C5 C4 C11 C10 179.8(3)
C3 C4 C11 C10 0.4(4)
O2 C12 C13 C18 12.8(3)
N1 C12 C13 C18 -165.9(2)
O2 C12 C13 C14 -168.1(2)
N1 C12 C13 C14 13.3(3)
C18 C13 C14 C15 0.3(4)
C12 C13 C14 C15 -178.9(2)
C13 C14 C15 C16 0.7(4)
C14 C15 C16 C17 -0.6(4)
C15 C16 C17 C18 -0.5(4)
C14 C13 C18 C17 -1.4(4)
C12 C13 C18 C17 177.8(2)
C16 C17 C18 C13 1.5(4)
C25 P1 C19 C20 -166.7(2)
C31 P1 C19 C20 -58.7(2)
Ru1 P1 C19 C20 65.0(2)
C25 P1 C19 C24 16.5(2)
C31 P1 C19 C24 124.5(2)
Ru1 P1 C19 C24 -111.8(2)
C24 C19 C20 C21 -0.1(4)
P1 C19 C20 C21 -176.95(18)
C19 C20 C21 C22 0.3(4)
C20 C21 C22 C23 -0.8(4)
C21 C22 C23 C24 1.2(4)
C22 C23 C24 C19 -1.0(4)
C20 C19 C24 C23 0.4(4)
P1 C19 C24 C23 177.3(2)
C19 P1 C25 C26 85.5(2)
C31 P1 C25 C26 -25.3(2)
Ru1 P1 C25 C26 -146.62(17)
C19 P1 C25 C30 -94.3(2)
C31 P1 C25 C30 154.88(19)
Ru1 P1 C25 C30 33.5(2)
C30 C25 C26 C27 -2.3(3)
P1 C25 C26 C27 177.81(18)
C25 C26 C27 C28 -0.3(4)
C26 C27 C28 C29 2.9(4)
C27 C28 C29 C30 -2.8(4)
C26 C25 C30 C29 2.4(4)
P1 C25 C30 C29 -177.74(18)
C28 C29 C30 C25 0.2(4)
C25 P1 C31 C32 120.5(2)
C19 P1 C31 C32 11.7(3)
Ru1 P1 C31 C32 -114.7(2)
C25 P1 C31 C36 -61.4(2)
C19 P1 C31 C36 -170.21(18)
Ru1 P1 C31 C36 63.40(19)
C36 C31 C32 C33 -0.7(4)
P1 C31 C32 C33 177.4(2)
C31 C32 C33 C34 1.1(4)
C32 C33 C34 C35 -0.4(4)
C33 C34 C35 C36 -0.8(4)
C34 C35 C36 C31 1.3(4)
C32 C31 C36 C35 -0.5(4)
P1 C31 C36 C35 -178.77(19)
C42 C37 C38 C39 -0.7(4)
C37 C38 C39 C40 1.9(4)
C38 C39 C40 C41 -1.6(4)
C39 C40 C41 C42 0.0(4)
C40 C41 C42 C37 1.2(4)
C40 C41 C42 P2 -179.31(19)
C38 C37 C42 C41 -0.8(4)
C38 C37 C42 P2 179.62(19)
C49 P2 C42 C41 -99.3(2)
C43 P2 C42 C41 10.7(2)
Ru1 P2 C42 C41 134.58(18)
C49 P2 C42 C37 80.3(2)
C43 P2 C42 C37 -169.75(19)
Ru1 P2 C42 C37 -45.9(2)
C49 P2 C43 C48 4.4(2)
C42 P2 C43 C48 -105.4(2)
Ru1 P2 C43 C48 129.15(18)
C49 P2 C43 C44 -175.21(18)
C42 P2 C43 C44 75.0(2)
Ru1 P2 C43 C44 -50.42(19)
C48 C43 C44 C45 -0.8(3)
P2 C43 C44 C45 178.80(19)
C43 C44 C45 C46 -1.1(4)
C44 C45 C46 C47 1.9(4)
C45 C46 C47 C48 -0.7(4)
C44 C43 C48 C47 2.0(3)
P2 C43 C48 C47 -177.58(18)
C46 C47 C48 C43 -1.3(4)
C43 P2 C49 C50 -125.8(2)
C42 P2 C49 C50 -17.0(2)
Ru1 P2 C49 C50 110.0(2)
C43 P2 C49 C54 58.7(2)
C42 P2 C49 C54 167.49(19)
Ru1 P2 C49 C54 -65.4(2)
C54 C49 C50 C51 0.0(4)
P2 C49 C50 C51 -175.5(2)
C49 C50 C51 C52 0.1(4)
C50 C51 C52 C53 -0.8(4)
C51 C52 C53 C54 1.3(4)
C52 C53 C54 C49 -1.3(4)
C50 C49 C54 C53 0.6(4)
P2 C49 C54 C53 176.23(19)
O2 C12 N1 N2 -2.1(3)
C13 C12 N1 N2 176.44(19)
C2 C1 N2 N1 5.5(4)
C2 C1 N2 Ru1 -174.4(2)
C12 N1 N2 C1 -173.9(2)
C12 N1 N2 Ru1 6.0(2)
O2 Ru1 N2 C1 174.2(2)
Cl1 Ru1 N2 C1 -4.9(2)
Cl2 Ru1 N2 C1 179.06(17)
P1 Ru1 N2 C1 84.5(2)
P2 Ru1 N2 C1 -97.1(2)
O2 Ru1 N2 N1 -5.79(14)
Cl1 Ru1 N2 N1 175.15(14)
Cl2 Ru1 N2 N1 -0.9(4)
P1 Ru1 N2 N1 -95.48(14)
P2 Ru1 N2 N1 82.93(14)
N1 C12 O2 Ru1 -3.0(3)
C13 C12 O2 Ru1 178.45(15)
N2 Ru1 O2 C12 4.68(15)
Cl1 Ru1 O2 C12 9.9(4)
Cl2 Ru1 O2 C12 -174.23(14)
P1 Ru1 O2 C12 94.90(15)
P2 Ru1 O2 C12 -86.28(15)

loop_
_platon_squeeze_void_nr
_platon_squeeze_void_average_x
_platon_squeeze_void_average_y
_platon_squeeze_void_average_z
_platon_squeeze_void_volume
_platon_squeeze_void_count_electrons
_platon_squeeze_void_content
1 -0.197 0.375 0.249 208 44 ' '
2 0.197 0.625 0.751 208 45 ' '
